data_2225960
loop_
_publ_author_name
'Chao, Bo'
'Wang, Xing-Hai'
'Sun, Jian'
'Qiu, Zhui-Bai'

_publ_section_title
;
 (3<i>S</i>,4<i>R</i>)-3-Ethyl-4-hydroxy-3-(3-methoxyphenyl)-1-methylazepanium
 (2<i>R</i>,3<i>R</i>)-2,3-bis(benzoyloxy)-3-carboxypropionate
;
_journal_coeditor_code RK2195
_journal_issue 5
_journal_name_full 'Acta Crystallographica Section E'
_journal_page_first o1092
_journal_paper_doi 10.1107/S1600536810013425
_journal_volume 66
_journal_year 2010
_chemical_formula_iupac 'C16 H26 N O2 +, C18 H13 O8 -'
_chemical_formula_moiety 'C16 H26 N O2 +, C18 H13 O8 -'
_chemical_formula_sum 'C34 H39 N O10'
_chemical_formula_weight 621.66
_chemical_name_common
;
(3<i>S</i>,4<i>R</i>)-3-Ethyl-4-hydroxy-3-(3-methoxyphenyl)-1-
methylazepan-1-ium L-dibenzoyltartrate
;
_chemical_name_systematic
;
(3<i>S</i>,4<i>R</i>)-3-ethyl-4-hydroxy-3-(3-methoxyphenyl)-1-methylazepanium
(2<i>R</i>,3<i>R</i>)-2,3-bis(benzoyloxy)-3-carboxypropionate
;
_space_group_IT_number 1
_symmetry_cell_setting triclinic
_symmetry_space_group_name_Hall 'P 1'
_symmetry_space_group_name_H-M 'P 1'
_atom_sites_solution_hydrogens geom
_atom_sites_solution_primary direct
_atom_sites_solution_secondary difmap
_audit_creation_method SHELXL97
_cell_angle_alpha 75.313(6)
_cell_angle_beta 82.182(6)
_cell_angle_gamma 88.367(6)
_cell_formula_units_Z 2
_cell_length_a 7.772(3)
_cell_length_b 14.603(6)
_cell_length_c 15.060(6)
_cell_measurement_reflns_used 802
_cell_measurement_temperature 295(2)
_cell_measurement_theta_max 19.486
_cell_measurement_theta_min 2.821
_cell_volume 1638.0(11)
_computing_cell_refinement '<i>SAINT</i> (Bruker, 2000)'
_computing_data_collection '<i>SMART</i> (Bruker, 2000)'
_computing_data_reduction '<i>SAINT</i> (Bruker, 2000)'
_computing_molecular_graphics '<i>SHELXTL</i> (Sheldrick, 2008)'
_computing_publication_material '<i>SHELXTL</i> (Sheldrick, 2008)'
_computing_structure_refinement '<i>SHELXL97</i> (Sheldrick, 2008)'
_computing_structure_solution '<i>SHELXS97</i> (Sheldrick, 2008)'
_diffrn_ambient_temperature 295(2)
_diffrn_measured_fraction_theta_full 0.975
_diffrn_measured_fraction_theta_max 0.975
_diffrn_measurement_device_type 'Bruker SMART APEX CCD area-detector'
_diffrn_measurement_method '\f and \w scans'
_diffrn_radiation_monochromator graphite
_diffrn_radiation_source 'fine-focus sealed tube'
_diffrn_radiation_type MoK\a
_diffrn_radiation_wavelength 0.71073
_diffrn_reflns_av_R_equivalents 0.0338
_diffrn_reflns_av_sigmaI/netI 0.1069
_diffrn_reflns_limit_h_max 9
_diffrn_reflns_limit_h_min -9
_diffrn_reflns_limit_k_max 17
_diffrn_reflns_limit_k_min -16
_diffrn_reflns_limit_l_max 17
_diffrn_reflns_limit_l_min -18
_diffrn_reflns_number 8191
_diffrn_reflns_theta_full 25.20
_diffrn_reflns_theta_max 25.20
_diffrn_reflns_theta_min 1.41
_exptl_absorpt_coefficient_mu 0.093
_exptl_absorpt_correction_T_max 0.9908
_exptl_absorpt_correction_T_min 0.9772
_exptl_absorpt_correction_type multi-scan
_exptl_absorpt_process_details '(<i>SADABS</i>; Sheldrick, 1996)'
_exptl_crystal_colour Colourless
_exptl_crystal_density_diffrn 1.260
_exptl_crystal_density_method 'not measured'
_exptl_crystal_description Parallelepiped
_exptl_crystal_F_000 660
_exptl_crystal_size_max 0.25
_exptl_crystal_size_mid 0.15
_exptl_crystal_size_min 0.10
_refine_diff_density_max 0.194
_refine_diff_density_min -0.186
_refine_ls_extinction_method none
_refine_ls_goodness_of_fit_ref 0.800
_refine_ls_hydrogen_treatment constr
_refine_ls_matrix_type full
_refine_ls_number_parameters 795
_refine_ls_number_reflns 5753
_refine_ls_number_restraints 16
_refine_ls_restrained_S_all 0.800
_refine_ls_R_factor_all 0.1119
_refine_ls_R_factor_gt 0.0482
_refine_ls_shift/su_max 0.000
_refine_ls_shift/su_mean 0.000
_refine_ls_structure_factor_coef Fsqd
_refine_ls_weighting_details 'calc w=1/[\s^2^(Fo^2^)+(0.0505P)^2^] where P=(Fo^2^+2Fc^2^)/3'
_refine_ls_weighting_scheme calc
_refine_ls_wR_factor_gt 0.0957
_refine_ls_wR_factor_ref 0.1101
_reflns_number_gt 2826
_reflns_number_total 5753
_reflns_threshold_expression I>2\s(I)
_cod_data_source_file rk2195.cif
_cod_data_source_block I
_cod_depositor_comments
;
The following automatic conversions were performed:
'_symmetry_cell_setting' value 'Triclinic' changed to 'triclinic'
according to '/home/saulius/struct/CIF-dictionaries/cif_core.dic'
dictionary named 'cif_core.dic' version 2.4.1 from 2010-06-29.

Automatic conversion script
Id: cif_fix_enum 1527 2010-12-29 10:47:43Z saulius 
;
_cod_database_code 2225960
_cod_database_fobs_code 2225960

loop_
_symmetry_equiv_pos_as_xyz
'x, y, z'

loop_
_atom_site_type_symbol
_atom_site_label
_atom_site_fract_x
_atom_site_fract_y
_atom_site_fract_z
_atom_site_U_iso_or_equiv
_atom_site_adp_type
_atom_site_calc_flag
_atom_site_refinement_flags
_atom_site_occupancy
_atom_site_disorder_assembly
_atom_site_disorder_group
N N1 0.1267(6) 0.8021(3) 0.0702(3) 0.0527(12) Uani d . 1 . .
H H1 0.1645 0.7617 0.1184 0.063 Uiso calc R 1 . .
O O1 0.0083(7) 1.1593(4) 0.3418(4) 0.1107(19) Uani d . 1 . .
O O2 0.2316(5) 1.0406(3) 0.0160(3) 0.0681(12) Uani d . 1 . .
H H2X 0.2882 1.0897 -0.0042 0.102 Uiso calc R 1 . .
C C1 -0.0586(9) 1.1148(5) 0.2846(5) 0.0655(18) Uani d . 1 . .
C C2 0.0504(8) 1.0513(4) 0.2549(4) 0.0613(17) Uani d . 1 . .
H H2 0.1577 1.0400 0.2762 0.074 Uiso calc R 1 . .
C C3 0.0037(7) 1.0018(4) 0.1921(4) 0.0479(14) Uani d . 1 . .
C C4 -0.1594(9) 1.0219(4) 0.1656(4) 0.0673(18) Uani d . 1 . .
H H4 -0.1961 0.9926 0.1233 0.081 Uiso calc R 1 . .
C C5 -0.2679(9) 1.0837(5) 0.1996(6) 0.087(2) Uani d . 1 . .
H H5 -0.3787 1.0925 0.1822 0.104 Uiso calc R 1 . .
C C6 -0.2200(9) 1.1326(5) 0.2579(5) 0.074(2) Uani d . 1 . .
H H6 -0.2938 1.1762 0.2788 0.089 Uiso calc R 1 . .
C C7 -0.0919(13) 1.2314(6) 0.3748(7) 0.141(4) Uani d . 1 . .
H H7A -0.0979 1.2864 0.3244 0.212 Uiso calc R 1 . .
H H7B -0.0375 1.2479 0.4222 0.212 Uiso calc R 1 . .
H H7C -0.2071 1.2079 0.3998 0.212 Uiso calc R 1 . .
C C8 0.1294(7) 0.9302(4) 0.1599(4) 0.0436(13) Uani d . 1 . .
C C9 0.2899(7) 0.9882(4) 0.0996(4) 0.0505(15) Uani d . 1 . .
H H9 0.3217 1.0339 0.1324 0.061 Uiso calc R 1 . .
C C10 0.4512(7) 0.9319(4) 0.0800(4) 0.0586(16) Uani d . 1 . .
H H10A 0.5360 0.9763 0.0396 0.070 Uiso calc R 1 . .
H H10B 0.4975 0.9087 0.1382 0.070 Uiso calc R 1 . .
C C11 0.4455(8) 0.8496(5) 0.0383(5) 0.077(2) Uani d . 1 . .
H H11A 0.4633 0.7925 0.0856 0.092 Uiso calc R 1 . .
H H11B 0.5432 0.8556 -0.0103 0.092 Uiso calc R 1 . .
C C12 0.2830(8) 0.8353(5) -0.0022(4) 0.0695(19) Uani d . 1 . .
H H12A 0.3069 0.7891 -0.0385 0.083 Uiso calc R 1 . .
H H12B 0.2547 0.8945 -0.0438 0.083 Uiso calc R 1 . .
C C13 0.0350(7) 0.8796(4) 0.1046(4) 0.0497(15) Uani d . 1 . .
H H13A -0.0719 0.8535 0.1427 0.060 Uiso calc R 1 . .
H H13B 0.0026 0.9266 0.0515 0.060 Uiso calc R 1 . .
C C14 0.1910(7) 0.8608(4) 0.2444(4) 0.0526(15) Uani d . 1 . .
H H14A 0.2729 0.8175 0.2224 0.063 Uiso calc R 1 . .
H H14B 0.2533 0.8966 0.2763 0.063 Uiso calc R 1 . .
C C15 0.0492(8) 0.8022(4) 0.3150(4) 0.0696(19) Uani d . 1 . .
H H15A -0.0362 0.8438 0.3354 0.104 Uiso calc R 1 . .
H H15B 0.1002 0.7653 0.3671 0.104 Uiso calc R 1 . .
H H15C -0.0051 0.7608 0.2865 0.104 Uiso calc R 1 . .
C C16 0.0031(8) 0.7502(4) 0.0333(4) 0.0673(18) Uani d . 1 . .
H H16A -0.0941 0.7285 0.0800 0.101 Uiso calc R 1 . .
H H16B 0.0605 0.6969 0.0163 0.101 Uiso calc R 1 . .
H H16C -0.0369 0.7916 -0.0201 0.101 Uiso calc R 1 . .
N N2 0.3412(8) 0.3378(4) 0.0241(4) 0.099(2) Uani d . 1 . .
H H2A 0.3398 0.3845 0.0525 0.119 Uiso calc R 1 . .
O O3 0.3518(6) 0.8128(3) -0.2301(3) 0.0853(14) Uani d . 1 . .
O O4 0.1594(5) 0.5076(3) 0.0450(3) 0.0671(12) Uani d . 1 . .
H H4X 0.0856 0.5362 0.0716 0.101 Uiso calc R 1 . .
C C21 0.4215(9) 0.7309(5) -0.1845(4) 0.0609(17) Uani d . 1 . .
C C22 0.3197(8) 0.6523(4) -0.1683(4) 0.0557(16) Uani d . 1 . .
H H22 0.2124 0.6581 -0.1899 0.067 Uiso calc R 1 . .
C C23 0.3720(7) 0.5635(4) -0.1202(4) 0.0527(16) Uani d . 1 . .
C C24 0.5353(8) 0.5589(5) -0.0888(5) 0.084(2) Uani d . 1 . .
H H24 0.5776 0.5010 -0.0579 0.101 Uiso calc R 1 . .
C C25 0.6320(11) 0.6402(7) -0.1041(7) 0.106(3) Uani d . 1 . .
H H25 0.7365 0.6368 -0.0798 0.127 Uiso calc R 1 . .
C C26 0.5800(10) 0.7256(6) -0.1535(6) 0.084(2) Uani d . 1 . .
H H26 0.6503 0.7790 -0.1659 0.101 Uiso calc R 1 . .
C C27 0.4469(11) 0.9008(5) -0.2537(5) 0.104(3) Uani d . 1 . .
H H27A 0.4747 0.9145 -0.1983 0.157 Uiso calc R 1 . .
H H27B 0.3771 0.9508 -0.2850 0.157 Uiso calc R 1 . .
H H27C 0.5521 0.8957 -0.2936 0.157 Uiso calc R 1 . .
C C28 0.2545(7) 0.4771(4) -0.1023(4) 0.0492(15) Uani d . 1 . .
C C29 0.0952(8) 0.4885(5) -0.0333(4) 0.0651(18) Uani d U 1 . .
H H29 0.0284 0.5432 -0.0624 0.078 Uiso calc R 1 . .
C C30 -0.0287(8) 0.3998(6) 0.0010(5) 0.087(2) Uani d U 1 . .
H H30A -0.1444 0.4208 0.0197 0.104 Uiso calc R 1 . .
H H30B -0.0350 0.3719 -0.0504 0.104 Uiso calc R 1 . .
C C31 0.0271(11) 0.3245(5) 0.0811(5) 0.095(3) Uani d . 1 . .
H H31A 0.0270 0.3533 0.1324 0.114 Uiso calc R 1 . .
H H31B -0.0629 0.2761 0.0996 0.114 Uiso calc R 1 . .
C C32 0.1907(11) 0.2767(5) 0.0714(5) 0.083(2) Uani d . 1 . .
H H32A 0.1785 0.2295 0.0375 0.100 Uiso calc R 1 . .
H H32B 0.2157 0.2435 0.1327 0.100 Uiso calc R 1 . .
C C33 0.3472(8) 0.3816(6) -0.0691(5) 0.086(2) Uani d . 1 . .
H H33A 0.3012 0.3369 -0.0978 0.103 Uiso calc R 1 . .
H H33B 0.4688 0.3911 -0.0944 0.103 Uiso calc R 1 . .
C C34 0.1910(8) 0.4722(4) -0.1929(4) 0.0628(18) Uani d . 1 . .
H H34A 0.1113 0.4191 -0.1794 0.075 Uiso calc R 1 . .
H H34B 0.1255 0.5292 -0.2146 0.075 Uiso calc R 1 . .
C C35 0.3281(9) 0.4621(5) -0.2713(4) 0.088(2) Uani d . 1 . .
H H35A 0.4206 0.5066 -0.2778 0.133 Uiso calc R 1 . .
H H35B 0.2775 0.4745 -0.3278 0.133 Uiso calc R 1 . .
H H35C 0.3733 0.3990 -0.2579 0.133 Uiso calc R 1 . .
C C36 0.5075(11) 0.2821(6) 0.0447(5) 0.122(3) Uani d . 1 . .
H H36A 0.5225 0.2348 0.0103 0.183 Uiso calc R 1 . .
H H36B 0.4987 0.2521 0.1098 0.183 Uiso calc R 1 . .
H H36C 0.6054 0.3245 0.0271 0.183 Uiso calc R 1 . .
O O5 0.9452(8) -0.0629(3) 0.8618(3) 0.0992(17) Uani d . 1 . .
O O6 0.9088(5) 0.0795(3) 0.7676(2) 0.0524(10) Uani d . 1 . .
O O7 1.2214(5) 0.1267(3) 0.7907(3) 0.0716(12) Uani d . 1 . .
H H7X 1.3074 0.1189 0.8177 0.107 Uiso calc R 1 . .
O O8 1.1174(5) 0.2261(3) 0.8756(3) 0.0726(13) Uani d . 1 . .
O O9 0.5471(6) 0.1132(4) 0.9168(4) 0.117(2) Uani d . 1 . .
O O10 0.5145(5) 0.1943(3) 0.7770(3) 0.0781(14) Uani d . 1 . .
O O11 0.8346(4) 0.2695(3) 0.7461(2) 0.0498(10) Uani d . 1 . .
O O12 0.7405(5) 0.3877(3) 0.8101(3) 0.0749(13) Uani d . 1 . .
C C41 1.0994(8) 0.1653(5) 0.8366(4) 0.0555(16) Uani d . 1 . .
C C42 0.9188(7) 0.1249(4) 0.8400(4) 0.0490(15) Uani d . 1 . .
H H42 0.8902 0.0783 0.8995 0.059 Uiso calc R 1 . .
C C43 0.7844(6) 0.2025(4) 0.8329(4) 0.0456(14) Uani d . 1 . .
H H43 0.7914 0.2338 0.8827 0.055 Uiso calc R 1 . .
C C44 0.5973(7) 0.1672(5) 0.8413(5) 0.0556(16) Uani d . 1 . .
C C45 0.9283(8) -0.0146(5) 0.7871(5) 0.0623(17) Uani d . 1 . .
C C46 0.9312(6) -0.0507(4) 0.7052(3) 0.0660(18) Uani d G 1 . .
C C47 0.8973(7) 0.0068(3) 0.6206(4) 0.103(3) Uani d G 1 . .
H H47 0.8763 0.0710 0.6145 0.124 Uiso calc R 1 . .
C C48 0.8949(9) -0.0316(5) 0.5452(3) 0.153(5) Uani d GU 1 . .
H H48 0.8723 0.0069 0.4887 0.184 Uiso calc R 1 . .
C C49 0.9264(9) -0.1275(5) 0.5544(4) 0.139(4) Uani d G 1 . .
H H49 0.9248 -0.1532 0.5040 0.167 Uiso calc R 1 . .
C C50 0.9603(7) -0.1850(4) 0.6389(5) 0.130(4) Uani d G 1 . .
H H50 0.9813 -0.2492 0.6451 0.156 Uiso calc R 1 . .
C C51 0.9627(6) -0.1466(4) 0.7143(4) 0.095(3) Uani d G 1 . .
H H51 0.9853 -0.1851 0.7709 0.114 Uiso calc R 1 . .
C C52 0.8058(8) 0.3597(5) 0.7438(4) 0.0556(16) Uani d . 1 . .
C C53 0.8647(8) 0.4249(5) 0.6522(4) 0.0573(16) Uani d . 1 . .
C C54 0.9568(11) 0.3910(5) 0.5829(5) 0.093(3) Uani d . 1 . .
H H54 0.9810 0.3267 0.5928 0.112 Uiso calc R 1 . .
C C55 1.0134(16) 0.4525(7) 0.4984(6) 0.144(4) Uani d U 1 . .
H H55 1.0783 0.4299 0.4519 0.173 Uiso calc R 1 . .
C C56 0.9737(16) 0.5470(8) 0.4832(6) 0.132(4) Uani d . 1 . .
H H56 1.0101 0.5880 0.4258 0.158 Uiso calc R 1 . .
C C57 0.8808(14) 0.5815(6) 0.5517(7) 0.118(3) Uani d . 1 . .
H H57 0.8537 0.6455 0.5413 0.142 Uiso calc R 1 . .
C C58 0.8279(10) 0.5192(5) 0.6369(5) 0.088(2) Uani d . 1 . .
H H58 0.7665 0.5420 0.6842 0.106 Uiso calc R 1 . .
O O13 0.4031(7) 0.3360(3) 0.2308(3) 0.0842(14) Uani d . 1 . .
O O14 0.4754(4) 0.4456(3) 0.3002(2) 0.0474(9) Uani d . 1 . .
O O15 0.1637(5) 0.5055(3) 0.2669(3) 0.0712(13) Uani d . 1 . .
H H15 0.0680 0.5303 0.2635 0.085 Uiso calc R 1 . .
O O16 0.2626(5) 0.6433(3) 0.1736(3) 0.0685(12) Uani d . 1 . .
O O17 0.8683(5) 0.5661(3) 0.2735(3) 0.0748(13) Uani d . 1 . .
O O18 0.8313(5) 0.5233(3) 0.1457(3) 0.0767(13) Uani d . 1 . .
O O19 0.5475(4) 0.6277(3) 0.2977(2) 0.0465(9) Uani d . 1 . .
O O20 0.6701(5) 0.7679(3) 0.2244(3) 0.0632(11) Uani d . 1 . .
C C61 0.2803(8) 0.5636(5) 0.2179(4) 0.0500(15) Uani d . 1 . .
C C62 0.4637(6) 0.5201(4) 0.2181(3) 0.0412(13) Uani d . 1 . .
H H62 0.4928 0.4951 0.1634 0.049 Uiso calc R 1 . .
C C63 0.5935(7) 0.5941(4) 0.2166(3) 0.0436(14) Uani d . 1 . .
H H63 0.5850 0.6468 0.1622 0.052 Uiso calc R 1 . .
C C64 0.7800(7) 0.5580(4) 0.2117(4) 0.0521(15) Uani d . 1 . .
C C65 0.4332(7) 0.3582(5) 0.2999(4) 0.0540(16) Uani d . 1 . .
C C66 0.4315(8) 0.2927(4) 0.3917(4) 0.0566(16) Uani d . 1 . .
C C67 0.3754(10) 0.2014(5) 0.4064(5) 0.086(2) Uani d . 1 . .
H H67 0.3409 0.1818 0.3573 0.103 Uiso calc R 1 . .
C C68 0.3682(14) 0.1371(6) 0.4925(7) 0.125(4) Uani d . 1 . .
H H68 0.3303 0.0752 0.5013 0.150 Uiso calc R 1 . .
C C69 0.4179(16) 0.1670(7) 0.5627(7) 0.137(4) Uani d . 1 . .
H H69 0.4052 0.1265 0.6218 0.165 Uiso calc R 1 . .
C C70 0.4871(14) 0.2563(7) 0.5494(5) 0.125(3) Uani d . 1 . .
H H70 0.5320 0.2729 0.5974 0.150 Uiso calc R 1 . .
C C71 0.4891(10) 0.3209(5) 0.4643(5) 0.082(2) Uani d . 1 . .
H H71 0.5285 0.3825 0.4557 0.099 Uiso calc R 1 . .
C C72 0.5936(7) 0.7161(5) 0.2930(4) 0.0481(15) Uani d . 1 . .
C C73 0.5347(6) 0.7444(3) 0.3800(3) 0.0556(16) Uani d G 1 . .
C C74 0.5617(6) 0.8376(3) 0.3815(3) 0.079(2) Uani d G 1 . .
H H74 0.6191 0.8797 0.3296 0.095 Uiso calc R 1 . .
C C75 0.5027(7) 0.8680(3) 0.4605(4) 0.117(3) Uani d G 1 . .
H H75 0.5207 0.9304 0.4615 0.141 Uiso calc R 1 . .
C C76 0.4168(8) 0.8052(5) 0.5381(3) 0.131(4) Uani d G 1 . .
H H76 0.3773 0.8255 0.5910 0.157 Uiso calc R 1 . .
C C77 0.3898(7) 0.7119(5) 0.5366(3) 0.124(3) Uani d G 1 . .
H H77 0.3323 0.6698 0.5885 0.148 Uiso calc R 1 . .
C C78 0.4488(7) 0.6815(3) 0.4576(4) 0.089(2) Uani d G 1 . .
H H78 0.4308 0.6191 0.4566 0.106 Uiso calc R 1 . .

loop_
_atom_site_aniso_label
_atom_site_aniso_U_11
_atom_site_aniso_U_22
_atom_site_aniso_U_33
_atom_site_aniso_U_12
_atom_site_aniso_U_13
_atom_site_aniso_U_23
N1 0.058(3) 0.048(3) 0.051(3) 0.003(3) -0.007(3) -0.011(2)
O1 0.103(4) 0.123(5) 0.139(5) 0.022(3) -0.019(4) -0.094(4)
O2 0.056(3) 0.053(3) 0.077(3) -0.007(2) -0.004(2) 0.015(2)
C1 0.067(5) 0.060(5) 0.076(5) 0.004(4) -0.002(4) -0.033(4)
C2 0.049(4) 0.069(5) 0.069(4) 0.005(3) -0.006(3) -0.024(4)
C3 0.039(4) 0.043(4) 0.053(4) -0.004(3) -0.003(3) 0.004(3)
C4 0.067(5) 0.055(4) 0.086(5) 0.010(3) -0.026(4) -0.021(4)
C5 0.053(5) 0.087(6) 0.128(7) 0.015(4) -0.019(5) -0.041(5)
C6 0.060(5) 0.060(5) 0.100(6) 0.007(4) 0.001(4) -0.022(4)
C7 0.131(8) 0.134(9) 0.199(10) 0.032(7) -0.020(7) -0.118(8)
C8 0.040(3) 0.041(3) 0.046(3) -0.006(3) -0.006(3) -0.003(3)
C9 0.046(4) 0.049(4) 0.050(4) -0.009(3) -0.010(3) 0.003(3)
C10 0.048(4) 0.056(4) 0.063(4) 0.000(3) -0.006(3) 0.001(3)
C11 0.039(4) 0.094(6) 0.096(5) -0.001(4) 0.007(4) -0.028(4)
C12 0.066(5) 0.091(5) 0.047(4) 0.002(4) 0.013(4) -0.020(3)
C13 0.049(4) 0.052(4) 0.042(3) 0.005(3) -0.003(3) -0.003(3)
C14 0.045(3) 0.054(4) 0.054(4) -0.003(3) 0.000(3) -0.009(3)
C15 0.075(5) 0.069(5) 0.056(4) -0.006(4) -0.003(4) -0.001(3)
C16 0.076(5) 0.059(4) 0.069(4) -0.008(4) -0.015(4) -0.018(3)
N2 0.084(5) 0.095(5) 0.096(5) 0.024(4) 0.031(4) -0.005(4)
O3 0.096(4) 0.068(4) 0.083(3) -0.018(3) 0.003(3) -0.010(3)
O4 0.051(3) 0.085(3) 0.072(3) -0.010(2) 0.011(2) -0.041(2)
C21 0.071(5) 0.058(5) 0.051(4) 0.002(4) 0.002(4) -0.015(3)
C22 0.063(4) 0.052(4) 0.051(4) -0.009(3) 0.004(3) -0.015(3)
C23 0.046(4) 0.065(5) 0.046(3) 0.002(3) 0.009(3) -0.018(3)
C24 0.043(4) 0.088(6) 0.124(6) 0.008(4) -0.020(4) -0.026(5)
C25 0.068(5) 0.107(8) 0.150(8) -0.007(5) -0.020(5) -0.043(6)
C26 0.065(6) 0.074(6) 0.114(6) -0.019(4) 0.005(5) -0.033(5)
C27 0.139(7) 0.061(5) 0.104(6) -0.045(5) 0.017(5) -0.016(4)
C28 0.035(3) 0.058(4) 0.056(4) 0.007(3) -0.007(3) -0.018(3)
C29 0.050(4) 0.087(5) 0.059(4) -0.013(3) 0.004(3) -0.024(4)
C30 0.041(4) 0.144(7) 0.082(5) -0.015(4) 0.010(4) -0.050(5)
C31 0.112(7) 0.075(5) 0.083(6) -0.023(5) 0.032(5) -0.016(5)
C32 0.101(6) 0.082(6) 0.062(5) -0.029(5) 0.013(4) -0.018(4)
C33 0.046(4) 0.117(6) 0.069(5) 0.017(4) 0.011(4) 0.011(4)
C34 0.060(4) 0.071(5) 0.056(4) -0.001(3) -0.001(3) -0.016(3)
C35 0.087(5) 0.102(6) 0.075(5) 0.006(4) 0.008(4) -0.030(4)
C36 0.103(7) 0.142(8) 0.100(6) 0.075(6) -0.008(5) -0.002(5)
O5 0.168(5) 0.059(3) 0.070(3) 0.016(3) -0.032(3) -0.008(3)
O6 0.059(3) 0.053(3) 0.044(2) -0.011(2) -0.0099(19) -0.007(2)
O7 0.049(3) 0.096(4) 0.075(3) -0.005(3) -0.007(2) -0.031(3)
O8 0.058(3) 0.071(3) 0.097(3) -0.006(2) -0.017(2) -0.032(3)
O9 0.060(3) 0.168(5) 0.082(3) -0.051(3) -0.005(3) 0.047(3)
O10 0.051(3) 0.116(4) 0.055(3) -0.008(2) -0.012(2) 0.006(3)
O11 0.050(2) 0.042(3) 0.050(2) -0.0043(18) 0.0010(19) 0.000(2)
O12 0.062(3) 0.091(4) 0.071(3) 0.012(2) 0.010(2) -0.032(3)
C41 0.058(5) 0.050(4) 0.051(4) -0.003(3) -0.014(3) 0.005(3)
C42 0.044(4) 0.058(4) 0.040(3) -0.018(3) -0.004(3) -0.001(3)
C43 0.034(3) 0.056(4) 0.039(3) -0.011(3) 0.003(3) -0.001(3)
C44 0.030(3) 0.077(5) 0.047(4) -0.012(3) 0.008(3) 0.001(3)
C45 0.066(5) 0.059(5) 0.059(5) -0.004(4) -0.007(4) -0.010(4)
C46 0.059(4) 0.069(5) 0.067(5) -0.019(4) 0.004(4) -0.015(4)
C47 0.131(7) 0.122(7) 0.063(5) -0.046(6) -0.002(5) -0.035(5)
C48 0.249(14) 0.141(10) 0.078(6) -0.078(9) 0.013(7) -0.053(6)
C49 0.167(10) 0.178(11) 0.094(7) -0.033(9) 0.020(7) -0.089(8)
C50 0.099(7) 0.171(10) 0.150(9) 0.005(6) -0.010(7) -0.102(9)
C51 0.083(6) 0.105(7) 0.115(7) 0.013(5) -0.015(5) -0.062(6)
C52 0.041(4) 0.055(5) 0.065(5) -0.004(3) -0.009(3) -0.004(4)
C53 0.051(4) 0.058(5) 0.058(4) -0.004(3) -0.009(3) -0.003(4)
C54 0.148(8) 0.058(5) 0.058(5) -0.013(5) 0.017(5) -0.001(4)
C55 0.268(14) 0.073(7) 0.073(6) -0.043(7) 0.029(7) -0.004(5)
C56 0.229(13) 0.092(8) 0.067(6) -0.058(7) -0.018(7) 0.002(6)
C57 0.177(10) 0.051(5) 0.114(7) -0.005(6) -0.039(7) 0.014(6)
C58 0.101(6) 0.070(6) 0.080(5) -0.004(4) -0.006(4) 0.005(4)
O13 0.121(4) 0.069(3) 0.063(3) -0.019(3) -0.004(3) -0.020(3)
O14 0.044(2) 0.048(3) 0.050(2) 0.0049(19) -0.0105(18) -0.009(2)
O15 0.039(3) 0.085(3) 0.076(3) 0.012(2) -0.001(2) 0.000(3)
O16 0.061(3) 0.055(3) 0.078(3) 0.010(2) -0.013(2) 0.004(2)
O17 0.042(3) 0.118(4) 0.072(3) 0.018(2) -0.011(2) -0.037(3)
O18 0.049(3) 0.110(4) 0.083(3) 0.011(2) 0.001(2) -0.052(3)
O19 0.046(2) 0.048(3) 0.045(2) 0.0038(19) 0.0048(18) -0.0151(19)
O20 0.063(3) 0.059(3) 0.064(3) -0.012(2) 0.004(2) -0.014(2)
C61 0.046(4) 0.058(4) 0.046(4) -0.005(3) -0.005(3) -0.013(3)
C62 0.043(4) 0.043(4) 0.038(3) 0.009(3) -0.005(3) -0.013(3)
C63 0.048(4) 0.044(4) 0.039(3) 0.000(3) 0.005(3) -0.015(3)
C64 0.032(4) 0.061(4) 0.058(4) 0.004(3) 0.006(3) -0.011(3)
C65 0.045(4) 0.057(5) 0.059(4) 0.001(3) 0.001(3) -0.016(4)
C66 0.055(4) 0.048(4) 0.063(4) 0.002(3) 0.005(3) -0.012(3)
C67 0.106(6) 0.067(5) 0.081(5) -0.015(4) 0.002(5) -0.017(4)
C68 0.188(11) 0.065(6) 0.098(7) -0.015(6) 0.038(7) -0.005(6)
C69 0.228(12) 0.072(8) 0.085(7) 0.009(7) 0.020(7) 0.008(6)
C70 0.220(11) 0.086(7) 0.060(6) 0.013(7) -0.010(6) -0.007(5)
C71 0.120(7) 0.066(5) 0.061(5) 0.005(4) -0.016(4) -0.014(4)
C72 0.029(3) 0.054(4) 0.063(4) 0.005(3) -0.009(3) -0.017(4)
C73 0.049(4) 0.070(5) 0.056(4) 0.008(3) -0.014(3) -0.027(4)
C74 0.069(5) 0.095(6) 0.092(5) 0.000(4) -0.019(4) -0.053(5)
C75 0.104(7) 0.140(9) 0.143(8) -0.002(6) -0.006(6) -0.105(8)
C76 0.114(8) 0.201(12) 0.106(7) 0.014(8) -0.009(6) -0.094(8)
C77 0.163(9) 0.147(9) 0.062(5) 0.013(7) 0.016(5) -0.046(6)
C78 0.108(6) 0.097(6) 0.055(4) 0.006(5) 0.006(4) -0.017(5)

loop_
_atom_type_symbol
_atom_type_description
_atom_type_scat_dispersion_real
_atom_type_scat_dispersion_imag
_atom_type_scat_source
C C 0.0033 0.0016 'International Tables Vol C Tables 4.2.6.8 and 6.1.1.4'
H H 0.0000 0.0000 'International Tables Vol C Tables 4.2.6.8 and 6.1.1.4'
N N 0.0061 0.0033 'International Tables Vol C Tables 4.2.6.8 and 6.1.1.4'
O O 0.0106 0.0060 'International Tables Vol C Tables 4.2.6.8 and 6.1.1.4'

loop_
_geom_angle_atom_site_label_1
_geom_angle_atom_site_label_2
_geom_angle_atom_site_label_3
_geom_angle_site_symmetry_1
_geom_angle_site_symmetry_3
_geom_angle
_geom_angle_publ_flag
C13 N1 C16 . . 109.8(5) ?
C13 N1 C12 . . 113.8(4) ?
C16 N1 C12 . . 110.1(4) ?
C13 N1 H1 . . 107.6 ?
C16 N1 H1 . . 107.6 ?
C12 N1 H1 . . 107.6 ?
C1 O1 C7 . . 119.4(6) ?
C9 O2 H2X . . 109.5 ?
C2 C1 O1 . . 114.1(6) ?
C2 C1 C6 . . 122.2(7) ?
O1 C1 C6 . . 123.8(6) ?
C1 C2 C3 . . 121.3(6) ?
C1 C2 H2 . . 119.4 ?
C3 C2 H2 . . 119.4 ?
C4 C3 C2 . . 115.2(6) ?
C4 C3 C8 . . 124.6(6) ?
C2 C3 C8 . . 120.1(5) ?
C5 C4 C3 . . 121.8(7) ?
C5 C4 H4 . . 119.1 ?
C3 C4 H4 . . 119.1 ?
C6 C5 C4 . . 122.4(7) ?
C6 C5 H5 . . 118.8 ?
C4 C5 H5 . . 118.8 ?
C5 C6 C1 . . 117.0(6) ?
C5 C6 H6 . . 121.5 ?
C1 C6 H6 . . 121.5 ?
O1 C7 H7A . . 109.5 ?
O1 C7 H7B . . 109.5 ?
H7A C7 H7B . . 109.5 ?
O1 C7 H7C . . 109.5 ?
H7A C7 H7C . . 109.5 ?
H7B C7 H7C . . 109.5 ?
C13 C8 C3 . . 107.9(4) ?
C13 C8 C14 . . 111.6(4) ?
C3 C8 C14 . . 109.6(4) ?
C13 C8 C9 . . 112.0(4) ?
C3 C8 C9 . . 106.8(4) ?
C14 C8 C9 . . 108.8(4) ?
O2 C9 C10 . . 111.2(4) ?
O2 C9 C8 . . 106.6(4) ?
C10 C9 C8 . . 116.4(5) ?
O2 C9 H9 . . 107.4 ?
C10 C9 H9 . . 107.4 ?
C8 C9 H9 . . 107.4 ?
C11 C10 C9 . . 121.7(5) ?
C11 C10 H10A . . 106.9 ?
C9 C10 H10A . . 106.9 ?
C11 C10 H10B . . 106.9 ?
C9 C10 H10B . . 106.9 ?
H10A C10 H10B . . 106.7 ?
C10 C11 C12 . . 118.0(5) ?
C10 C11 H11A . . 107.8 ?
C12 C11 H11A . . 107.8 ?
C10 C11 H11B . . 107.8 ?
C12 C11 H11B . . 107.8 ?
H11A C11 H11B . . 107.1 ?
C11 C12 N1 . . 113.6(5) ?
C11 C12 H12A . . 108.8 ?
N1 C12 H12A . . 108.8 ?
C11 C12 H12B . . 108.8 ?
N1 C12 H12B . . 108.8 ?
H12A C12 H12B . . 107.7 ?
N1 C13 C8 . . 118.2(5) ?
N1 C13 H13A . . 107.8 ?
C8 C13 H13A . . 107.8 ?
N1 C13 H13B . . 107.8 ?
C8 C13 H13B . . 107.8 ?
H13A C13 H13B . . 107.1 ?
C15 C14 C8 . . 116.2(5) ?
C15 C14 H14A . . 108.2 ?
C8 C14 H14A . . 108.2 ?
C15 C14 H14B . . 108.2 ?
C8 C14 H14B . . 108.2 ?
H14A C14 H14B . . 107.4 ?
C14 C15 H15A . . 109.5 ?
C14 C15 H15B . . 109.5 ?
H15A C15 H15B . . 109.5 ?
C14 C15 H15C . . 109.5 ?
H15A C15 H15C . . 109.5 ?
H15B C15 H15C . . 109.5 ?
N1 C16 H16A . . 109.5 ?
N1 C16 H16B . . 109.5 ?
H16A C16 H16B . . 109.5 ?
N1 C16 H16C . . 109.5 ?
H16A C16 H16C . . 109.5 ?
H16B C16 H16C . . 109.5 ?
C33 N2 C32 . . 118.9(7) ?
C33 N2 C36 . . 111.5(5) ?
C32 N2 C36 . . 108.3(6) ?
C33 N2 H2A . . 105.7 ?
C32 N2 H2A . . 105.7 ?
C36 N2 H2A . . 105.7 ?
C21 O3 C27 . . 121.2(6) ?
C29 O4 H4X . . 109.5 ?
O3 C21 C22 . . 115.3(7) ?
O3 C21 C26 . . 123.7(7) ?
C22 C21 C26 . . 121.0(7) ?
C21 C22 C23 . . 121.9(6) ?
C21 C22 H22 . . 119.1 ?
C23 C22 H22 . . 119.1 ?
C22 C23 C24 . . 116.7(6) ?
C22 C23 C28 . . 120.7(5) ?
C24 C23 C28 . . 122.6(6) ?
C25 C24 C23 . . 119.7(7) ?
C25 C24 H24 . . 120.1 ?
C23 C24 H24 . . 120.1 ?
C26 C25 C24 . . 122.3(8) ?
C26 C25 H25 . . 118.9 ?
C24 C25 H25 . . 118.9 ?
C25 C26 C21 . . 118.3(7) ?
C25 C26 H26 . . 120.8 ?
C21 C26 H26 . . 120.8 ?
O3 C27 H27A . . 109.5 ?
O3 C27 H27B . . 109.5 ?
H27A C27 H27B . . 109.5 ?
O3 C27 H27C . . 109.5 ?
H27A C27 H27C . . 109.5 ?
H27B C27 H27C . . 109.5 ?
C23 C28 C34 . . 109.4(5) ?
C23 C28 C29 . . 108.5(4) ?
C34 C28 C29 . . 108.2(4) ?
C23 C28 C33 . . 113.9(5) ?
C34 C28 C33 . . 105.0(5) ?
C29 C28 C33 . . 111.7(5) ?
O4 C29 C28 . . 106.9(5) ?
O4 C29 C30 . . 108.9(5) ?
C28 C29 C30 . . 114.8(5) ?
O4 C29 H29 . . 108.7 ?
C28 C29 H29 . . 108.7 ?
C30 C29 H29 . . 108.7 ?
C31 C30 C29 . . 114.2(6) ?
C31 C30 H30A . . 108.7 ?
C29 C30 H30A . . 108.7 ?
C31 C30 H30B . . 108.7 ?
C29 C30 H30B . . 108.7 ?
H30A C30 H30B . . 107.6 ?
C32 C31 C30 . . 121.0(6) ?
C32 C31 H31A . . 107.1 ?
C30 C31 H31A . . 107.1 ?
C32 C31 H31B . . 107.1 ?
C30 C31 H31B . . 107.1 ?
H31A C31 H31B . . 106.8 ?
C31 C32 N2 . . 115.7(6) ?
C31 C32 H32A . . 108.3 ?
N2 C32 H32A . . 108.3 ?
C31 C32 H32B . . 108.3 ?
N2 C32 H32B . . 108.3 ?
H32A C32 H32B . . 107.4 ?
N2 C33 C28 . . 121.1(6) ?
N2 C33 H33A . . 107.1 ?
C28 C33 H33A . . 107.1 ?
N2 C33 H33B . . 107.1 ?
C28 C33 H33B . . 107.1 ?
H33A C33 H33B . . 106.8 ?
C35 C34 C28 . . 116.9(5) ?
C35 C34 H34A . . 108.1 ?
C28 C34 H34A . . 108.1 ?
C35 C34 H34B . . 108.1 ?
C28 C34 H34B . . 108.1 ?
H34A C34 H34B . . 107.3 ?
C34 C35 H35A . . 109.5 ?
C34 C35 H35B . . 109.5 ?
H35A C35 H35B . . 109.5 ?
C34 C35 H35C . . 109.5 ?
H35A C35 H35C . . 109.5 ?
H35B C35 H35C . . 109.5 ?
N2 C36 H36A . . 109.5 ?
N2 C36 H36B . . 109.5 ?
H36A C36 H36B . . 109.5 ?
N2 C36 H36C . . 109.5 ?
H36A C36 H36C . . 109.5 ?
H36B C36 H36C . . 109.5 ?
C45 O6 C42 . . 117.6(4) ?
C41 O7 H7X . . 109.5 ?
C52 O11 C43 . . 116.6(4) ?
O8 C41 O7 . . 126.5(6) ?
O8 C41 C42 . . 119.8(6) ?
O7 C41 C42 . . 113.7(6) ?
O6 C42 C43 . . 108.3(4) ?
O6 C42 C41 . . 112.5(5) ?
C43 C42 C41 . . 110.5(5) ?
O6 C42 H42 . . 108.5 ?
C43 C42 H42 . . 108.5 ?
C41 C42 H42 . . 108.5 ?
O11 C43 C42 . . 106.1(4) ?
O11 C43 C44 . . 111.8(4) ?
C42 C43 C44 . . 114.0(5) ?
O11 C43 H43 . . 108.3 ?
C42 C43 H43 . . 108.3 ?
C44 C43 H43 . . 108.3 ?
O10 C44 O9 . . 126.9(6) ?
O10 C44 C43 . . 119.7(5) ?
O9 C44 C43 . . 113.4(5) ?
O5 C45 O6 . . 124.2(6) ?
O5 C45 C46 . . 123.8(6) ?
O6 C45 C46 . . 111.9(6) ?
C47 C46 C51 . . 120.0 ?
C47 C46 C45 . . 122.0(5) ?
C51 C46 C45 . . 117.9(5) ?
C48 C47 C46 . . 120.0 ?
C48 C47 H47 . . 120.0 ?
C46 C47 H47 . . 120.0 ?
C47 C48 C49 . . 120.0 ?
C47 C48 H48 . . 120.0 ?
C49 C48 H48 . . 120.0 ?
C50 C49 C48 . . 120.0 ?
C50 C49 H49 . . 120.0 ?
C48 C49 H49 . . 120.0 ?
C49 C50 C51 . . 120.0 ?
C49 C50 H50 . . 120.0 ?
C51 C50 H50 . . 120.0 ?
C50 C51 C46 . . 120.0 ?
C50 C51 H51 . . 120.0 ?
C46 C51 H51 . . 120.0 ?
O12 C52 O11 . . 123.9(6) ?
O12 C52 C53 . . 122.6(6) ?
O11 C52 C53 . . 113.5(6) ?
C58 C53 C54 . . 119.7(6) ?
C58 C53 C52 . . 119.9(6) ?
C54 C53 C52 . . 120.4(6) ?
C53 C54 C55 . . 119.9(8) ?
C53 C54 H54 . . 120.1 ?
C55 C54 H54 . . 120.1 ?
C56 C55 C54 . . 120.0(9) ?
C56 C55 H55 . . 120.0 ?
C54 C55 H55 . . 120.0 ?
C57 C56 C55 . . 120.6(8) ?
C57 C56 H56 . . 119.7 ?
C55 C56 H56 . . 119.7 ?
C56 C57 C58 . . 118.8(8) ?
C56 C57 H57 . . 120.6 ?
C58 C57 H57 . . 120.6 ?
C53 C58 C57 . . 121.0(8) ?
C53 C58 H58 . . 119.5 ?
C57 C58 H58 . . 119.5 ?
C65 O14 C62 . . 118.4(4) ?
C61 O15 H15 . . 109.5 ?
C72 O19 C63 . . 117.0(4) ?
O16 C61 O15 . . 128.4(6) ?
O16 C61 C62 . . 119.4(6) ?
O15 C61 C62 . . 112.2(5) ?
O14 C62 C63 . . 107.0(4) ?
O14 C62 C61 . . 111.7(4) ?
C63 C62 C61 . . 109.7(4) ?
O14 C62 H62 . . 109.5 ?
C63 C62 H62 . . 109.5 ?
C61 C62 H62 . . 109.5 ?
O19 C63 C62 . . 107.6(4) ?
O19 C63 C64 . . 110.7(4) ?
C62 C63 C64 . . 113.0(4) ?
O19 C63 H63 . . 108.5 ?
C62 C63 H63 . . 108.5 ?
C64 C63 H63 . . 108.5 ?
O18 C64 O17 . . 125.7(5) ?
O18 C64 C63 . . 116.1(6) ?
O17 C64 C63 . . 118.2(5) ?
O13 C65 O14 . . 123.4(6) ?
O13 C65 C66 . . 125.0(7) ?
O14 C65 C66 . . 111.6(6) ?
C67 C66 C71 . . 118.9(6) ?
C67 C66 C65 . . 119.7(6) ?
C71 C66 C65 . . 121.4(6) ?
C66 C67 C68 . . 122.0(8) ?
C66 C67 H67 . . 119.0 ?
C68 C67 H67 . . 119.0 ?
C69 C68 C67 . . 118.0(9) ?
C69 C68 H68 . . 121.0 ?
C67 C68 H68 . . 121.0 ?
C68 C69 C70 . . 121.8(9) ?
C68 C69 H69 . . 119.1 ?
C70 C69 H69 . . 119.1 ?
C69 C70 C71 . . 119.6(9) ?
C69 C70 H70 . . 120.2 ?
C71 C70 H70 . . 120.2 ?
C70 C71 C66 . . 119.3(8) ?
C70 C71 H71 . . 120.4 ?
C66 C71 H71 . . 120.4 ?
O20 C72 O19 . . 123.4(5) ?
O20 C72 C73 . . 124.1(6) ?
O19 C72 C73 . . 112.4(5) ?
C74 C73 C78 . . 120.0 ?
C74 C73 C72 . . 118.1(4) ?
C78 C73 C72 . . 121.8(4) ?
C73 C74 C75 . . 120.0 ?
C73 C74 H74 . . 120.0 ?
C75 C74 H74 . . 120.0 ?
C76 C75 C74 . . 120.0 ?
C76 C75 H75 . . 120.0 ?
C74 C75 H75 . . 120.0 ?
C75 C76 C77 . . 120.0 ?
C75 C76 H76 . . 120.0 ?
C77 C76 H76 . . 120.0 ?
C78 C77 C76 . . 120.0 ?
C78 C77 H77 . . 120.0 ?
C76 C77 H77 . . 120.0 ?
C77 C78 C73 . . 120.0 ?
C77 C78 H78 . . 120.0 ?
C73 C78 H78 . . 120.0 ?

loop_
_geom_bond_atom_site_label_1
_geom_bond_atom_site_label_2
_geom_bond_site_symmetry_2
_geom_bond_distance
_geom_bond_publ_flag
N1 C13 . 1.486(6) ?
N1 C16 . 1.486(7) ?
N1 C12 . 1.519(7) ?
N1 H1 . 0.8900 ?
O1 C1 . 1.362(8) ?
O1 C7 . 1.441(8) ?
O2 C9 . 1.422(6) ?
O2 H2X . 0.8200 ?
C1 C2 . 1.357(8) ?
C1 C6 . 1.367(9) ?
C2 C3 . 1.415(8) ?
C2 H2 . 0.9300 ?
C3 C4 . 1.382(8) ?
C3 C8 . 1.533(8) ?
C4 C5 . 1.364(9) ?
C4 H4 . 0.9300 ?
C5 C6 . 1.357(9) ?
C5 H5 . 0.9300 ?
C6 H6 . 0.9300 ?
C7 H7A . 0.9600 ?
C7 H7B . 0.9600 ?
C7 H7C . 0.9600 ?
C8 C13 . 1.513(7) ?
C8 C14 . 1.537(7) ?
C8 C9 . 1.568(7) ?
C9 C10 . 1.516(7) ?
C9 H9 . 0.9800 ?
C10 C11 . 1.494(8) ?
C10 H10A . 0.9700 ?
C10 H10B . 0.9700 ?
C11 C12 . 1.517(8) ?
C11 H11A . 0.9700 ?
C11 H11B . 0.9700 ?
C12 H12A . 0.9700 ?
C12 H12B . 0.9700 ?
C13 H13A . 0.9700 ?
C13 H13B . 0.9700 ?
C14 C15 . 1.533(7) ?
C14 H14A . 0.9700 ?
C14 H14B . 0.9700 ?
C15 H15A . 0.9600 ?
C15 H15B . 0.9600 ?
C15 H15C . 0.9600 ?
C16 H16A . 0.9600 ?
C16 H16B . 0.9600 ?
C16 H16C . 0.9600 ?
N2 C33 . 1.381(8) ?
N2 C32 . 1.477(9) ?
N2 C36 . 1.533(9) ?
N2 H2A . 0.8900 ?
O3 C21 . 1.358(7) ?
O3 C27 . 1.440(7) ?
O4 C29 . 1.433(7) ?
O4 H4X . 0.8200 ?
C21 C22 . 1.364(8) ?
C21 C26 . 1.369(9) ?
C22 C23 . 1.394(7) ?
C22 H22 . 0.9300 ?
C23 C24 . 1.407(8) ?
C23 C28 . 1.525(8) ?
C24 C25 . 1.377(10) ?
C24 H24 . 0.9300 ?
C25 C26 . 1.362(10) ?
C25 H25 . 0.9300 ?
C26 H26 . 0.9300 ?
C27 H27A . 0.9600 ?
C27 H27B . 0.9600 ?
C27 H27C . 0.9600 ?
C28 C34 . 1.532(7) ?
C28 C29 . 1.538(7) ?
C28 C33 . 1.550(8) ?
C29 C30 . 1.570(9) ?
C29 H29 . 0.9800 ?
C30 C31 . 1.515(9) ?
C30 H30A . 0.9700 ?
C30 H30B . 0.9700 ?
C31 C32 . 1.440(10) ?
C31 H31A . 0.9700 ?
C31 H31B . 0.9700 ?
C32 H32A . 0.9700 ?
C32 H32B . 0.9700 ?
C33 H33A . 0.9700 ?
C33 H33B . 0.9700 ?
C34 C35 . 1.512(8) ?
C34 H34A . 0.9700 ?
C34 H34B . 0.9700 ?
C35 H35A . 0.9600 ?
C35 H35B . 0.9600 ?
C35 H35C . 0.9600 ?
C36 H36A . 0.9600 ?
C36 H36B . 0.9600 ?
C36 H36C . 0.9600 ?
O5 C45 . 1.189(7) ?
O6 C45 . 1.339(7) ?
O6 C42 . 1.425(6) ?
O7 C41 . 1.297(7) ?
O7 H7X . 0.8200 ?
O8 C41 . 1.204(7) ?
O9 C44 . 1.228(6) ?
O10 C44 . 1.213(6) ?
O11 C52 . 1.322(7) ?
O11 C43 . 1.433(6) ?
O12 C52 . 1.215(7) ?
C41 C42 . 1.527(8) ?
C42 C43 . 1.513(7) ?
C42 H42 . 0.9800 ?
C43 C44 . 1.535(7) ?
C43 H43 . 0.9800 ?
C45 C46 . 1.457(7) ?
C46 C47 . 1.3900 ?
C46 C51 . 1.3900 ?
C47 C48 . 1.3900 ?
C47 H47 . 0.9300 ?
C48 C49 . 1.3900 ?
C48 H48 . 0.9300 ?
C49 C50 . 1.3900 ?
C49 H49 . 0.9300 ?
C50 C51 . 1.3900 ?
C50 H50 . 0.9300 ?
C51 H51 . 0.9300 ?
C52 C53 . 1.485(8) ?
C53 C58 . 1.365(8) ?
C53 C54 . 1.374(8) ?
C54 C55 . 1.382(10) ?
C54 H54 . 0.9300 ?
C55 C56 . 1.374(11) ?
C55 H55 . 0.9300 ?
C56 C57 . 1.372(12) ?
C56 H56 . 0.9300 ?
C57 C58 . 1.389(10) ?
C57 H57 . 0.9300 ?
C58 H58 . 0.9300 ?
O13 C65 . 1.217(7) ?
O14 C65 . 1.328(7) ?
O14 C62 . 1.436(5) ?
O15 C61 . 1.277(7) ?
O15 H15 . 0.8200 ?
O16 C61 . 1.201(6) ?
O17 C64 . 1.260(7) ?
O18 C64 . 1.240(7) ?
O19 C72 . 1.332(6) ?
O19 C63 . 1.427(6) ?
O20 C72 . 1.207(6) ?
C61 C62 . 1.544(7) ?
C62 C63 . 1.494(7) ?
C62 H62 . 0.9800 ?
C63 C64 . 1.527(7) ?
C63 H63 . 0.9800 ?
C65 C66 . 1.467(8) ?
C66 C67 . 1.370(8) ?
C66 C71 . 1.391(9) ?
C67 C68 . 1.389(10) ?
C67 H67 . 0.9300 ?
C68 C69 . 1.347(12) ?
C68 H68 . 0.9300 ?
C69 C70 . 1.381(12) ?
C69 H69 . 0.9300 ?
C70 C71 . 1.384(9) ?
C70 H70 . 0.9300 ?
C71 H71 . 0.9300 ?
C72 C73 . 1.482(7) ?
C73 C74 . 1.3900 ?
C73 C78 . 1.3900 ?
C74 C75 . 1.3900 ?
C74 H74 . 0.9300 ?
C75 C76 . 1.3900 ?
C75 H75 . 0.9300 ?
C76 C77 . 1.3900 ?
C76 H76 . 0.9300 ?
C77 C78 . 1.3900 ?
C77 H77 . 0.9300 ?
C78 H78 . 0.9300 ?

loop_
_geom_hbond_atom_site_label_D
_geom_hbond_atom_site_label_H
_geom_hbond_atom_site_label_A
_geom_hbond_site_symmetry_A
_geom_hbond_distance_DH
_geom_hbond_distance_HA
_geom_hbond_distance_DA
_geom_hbond_angle_DHA
N1 H1 O16 . 0.89 1.90 2.719(6) 151.3
N2 H2A O4 . 0.89 2.24 2.884(7) 129.1
O2 H2X O9 1_564 0.82 2.18 2.779(6) 129.6
O4 H4X O18 1_455 0.82 2.12 2.819(6) 142.8
O7 H7X O9 1_655 0.82 2.53 3.339(6) 170.3
O7 H7X O10 1_655 0.82 1.91 2.470(6) 124.1
O15 H15 O17 1_455 0.82 1.62 2.435(5) 170.2

loop_
_geom_torsion_atom_site_label_1
_geom_torsion_atom_site_label_2
_geom_torsion_atom_site_label_3
_geom_torsion_atom_site_label_4
_geom_torsion_site_symmetry_1
_geom_torsion_site_symmetry_2
_geom_torsion_site_symmetry_3
_geom_torsion_site_symmetry_4
_geom_torsion
_geom_torsion_publ_flag
C7 O1 C1 C2 . . . . 177.4(7) ?
C7 O1 C1 C6 . . . . -1.9(11) ?
O1 C1 C2 C3 . . . . -177.4(5) ?
C6 C1 C2 C3 . . . . 1.9(10) ?
C1 C2 C3 C4 . . . . -1.1(9) ?
C1 C2 C3 C8 . . . . -179.9(6) ?
C2 C3 C4 C5 . . . . -1.4(9) ?
C8 C3 C4 C5 . . . . 177.3(6) ?
C3 C4 C5 C6 . . . . 3.3(11) ?
C4 C5 C6 C1 . . . . -2.5(11) ?
C2 C1 C6 C5 . . . . -0.1(10) ?
O1 C1 C6 C5 . . . . 179.1(7) ?
C4 C3 C8 C13 . . . . -6.4(7) ?
C2 C3 C8 C13 . . . . 172.3(5) ?
C4 C3 C8 C14 . . . . -128.1(6) ?
C2 C3 C8 C14 . . . . 50.6(7) ?
C4 C3 C8 C9 . . . . 114.1(6) ?
C2 C3 C8 C9 . . . . -67.2(6) ?
C13 C8 C9 O2 . . . . 47.5(6) ?
C3 C8 C9 O2 . . . . -70.3(5) ?
C14 C8 C9 O2 . . . . 171.4(4) ?
C13 C8 C9 C10 . . . . -77.2(6) ?
C3 C8 C9 C10 . . . . 165.0(5) ?
C14 C8 C9 C10 . . . . 46.7(6) ?
O2 C9 C10 C11 . . . . -68.5(7) ?
C8 C9 C10 C11 . . . . 53.9(8) ?
C9 C10 C11 C12 . . . . 12.2(9) ?
C10 C11 C12 N1 . . . . -71.1(8) ?
C13 N1 C12 C11 . . . . 81.3(6) ?
C16 N1 C12 C11 . . . . -154.9(5) ?
C16 N1 C13 C8 . . . . 169.6(4) ?
C12 N1 C13 C8 . . . . -66.4(6) ?
C3 C8 C13 N1 . . . . -176.4(4) ?
C14 C8 C13 N1 . . . . -55.9(6) ?
C9 C8 C13 N1 . . . . 66.4(6) ?
C13 C8 C14 C15 . . . . -59.7(6) ?
C3 C8 C14 C15 . . . . 59.8(6) ?
C9 C8 C14 C15 . . . . 176.2(5) ?
C27 O3 C21 C22 . . . . -178.5(5) ?
C27 O3 C21 C26 . . . . 3.4(9) ?
O3 C21 C22 C23 . . . . -178.5(5) ?
C26 C21 C22 C23 . . . . -0.3(9) ?
C21 C22 C23 C24 . . . . 0.2(8) ?
C21 C22 C23 C28 . . . . 179.4(5) ?
C22 C23 C24 C25 . . . . 1.8(10) ?
C28 C23 C24 C25 . . . . -177.4(7) ?
C23 C24 C25 C26 . . . . -3.7(13) ?
C24 C25 C26 C21 . . . . 3.6(12) ?
O3 C21 C26 C25 . . . . 176.5(7) ?
C22 C21 C26 C25 . . . . -1.5(10) ?
C22 C23 C28 C34 . . . . 49.4(6) ?
C24 C23 C28 C34 . . . . -131.5(6) ?
C22 C23 C28 C29 . . . . -68.5(6) ?
C24 C23 C28 C29 . . . . 110.7(6) ?
C22 C23 C28 C33 . . . . 166.5(5) ?
C24 C23 C28 C33 . . . . -14.4(8) ?
C23 C28 C29 O4 . . . . -52.6(6) ?
C34 C28 C29 O4 . . . . -171.2(5) ?
C33 C28 C29 O4 . . . . 73.7(6) ?
C23 C28 C29 C30 . . . . -173.5(6) ?
C34 C28 C29 C30 . . . . 67.9(7) ?
C33 C28 C29 C30 . . . . -47.1(7) ?
O4 C29 C30 C31 . . . . -36.0(7) ?
C28 C29 C30 C31 . . . . 83.8(7) ?
C29 C30 C31 C32 . . . . -61.7(9) ?
C30 C31 C32 N2 . . . . 44.2(10) ?
C33 N2 C32 C31 . . . . -67.6(9) ?
C36 N2 C32 C31 . . . . 163.7(7) ?
C32 N2 C33 C28 . . . . 84.7(9) ?
C36 N2 C33 C28 . . . . -148.2(7) ?
C23 C28 C33 N2 . . . . 94.8(7) ?
C34 C28 C33 N2 . . . . -145.6(7) ?
C29 C28 C33 N2 . . . . -28.6(9) ?
C23 C28 C34 C35 . . . . 61.2(7) ?
C29 C28 C34 C35 . . . . 179.3(5) ?
C33 C28 C34 C35 . . . . -61.4(7) ?
C45 O6 C42 C43 . . . . -141.2(5) ?
C45 O6 C42 C41 . . . . 96.4(6) ?
O8 C41 C42 O6 . . . . 160.0(5) ?
O7 C41 C42 O6 . . . . -21.0(7) ?
O8 C41 C42 C43 . . . . 38.8(7) ?
O7 C41 C42 C43 . . . . -142.2(5) ?
C52 O11 C43 C42 . . . . -144.4(4) ?
C52 O11 C43 C44 . . . . 90.8(6) ?
O6 C42 C43 O11 . . . . -63.9(5) ?
C41 C42 C43 O11 . . . . 59.8(5) ?
O6 C42 C43 C44 . . . . 59.6(5) ?
C41 C42 C43 C44 . . . . -176.8(5) ?
O11 C43 C44 O10 . . . . 2.5(8) ?
C42 C43 C44 O10 . . . . -117.9(6) ?
O11 C43 C44 O9 . . . . -176.6(5) ?
C42 C43 C44 O9 . . . . 63.1(7) ?
C42 O6 C45 O5 . . . . 3.6(9) ?
C42 O6 C45 C46 . . . . -174.8(5) ?
O5 C45 C46 C47 . . . . 174.8(6) ?
O6 C45 C46 C47 . . . . -6.8(7) ?
O5 C45 C46 C51 . . . . -2.7(9) ?
O6 C45 C46 C51 . . . . 175.7(4) ?
C51 C46 C47 C48 . . . . 0.0 ?
C45 C46 C47 C48 . . . . -177.5(5) ?
C46 C47 C48 C49 . . . . 0.0 ?
C47 C48 C49 C50 . . . . 0.0 ?
C48 C49 C50 C51 . . . . 0.0 ?
C49 C50 C51 C46 . . . . 0.0 ?
C47 C46 C51 C50 . . . . 0.0 ?
C45 C46 C51 C50 . . . . 177.6(5) ?
C43 O11 C52 O12 . . . . 0.0(8) ?
C43 O11 C52 C53 . . . . 178.8(4) ?
O12 C52 C53 C58 . . . . -7.7(9) ?
O11 C52 C53 C58 . . . . 173.5(6) ?
O12 C52 C53 C54 . . . . 172.0(7) ?
O11 C52 C53 C54 . . . . -6.8(8) ?
C58 C53 C54 C55 . . . . 0.8(12) ?
C52 C53 C54 C55 . . . . -179.0(8) ?
C53 C54 C55 C56 . . . . -1.7(15) ?
C54 C55 C56 C57 . . . . 1.2(17) ?
C55 C56 C57 C58 . . . . 0.1(16) ?
C54 C53 C58 C57 . . . . 0.6(11) ?
C52 C53 C58 C57 . . . . -179.7(7) ?
C56 C57 C58 C53 . . . . -1.0(14) ?
C65 O14 C62 C63 . . . . -152.1(4) ?
C65 O14 C62 C61 . . . . 87.8(5) ?
O16 C61 C62 O14 . . . . 155.2(5) ?
O15 C61 C62 O14 . . . . -25.7(7) ?
O16 C61 C62 C63 . . . . 36.7(7) ?
O15 C61 C62 C63 . . . . -144.1(5) ?
C72 O19 C63 C62 . . . . -152.4(4) ?
C72 O19 C63 C64 . . . . 83.7(5) ?
O14 C62 C63 O19 . . . . -60.9(5) ?
C61 C62 C63 O19 . . . . 60.4(5) ?
O14 C62 C63 C64 . . . . 61.7(5) ?
C61 C62 C63 C64 . . . . -177.0(5) ?
O19 C63 C64 O18 . . . . 177.0(5) ?
C62 C63 C64 O18 . . . . 56.2(7) ?
O19 C63 C64 O17 . . . . -3.3(7) ?
C62 C63 C64 O17 . . . . -124.1(5) ?
C62 O14 C65 O13 . . . . 8.2(8) ?
C62 O14 C65 C66 . . . . -173.1(4) ?
O13 C65 C66 C67 . . . . -7.2(9) ?
O14 C65 C66 C67 . . . . 174.0(5) ?
O13 C65 C66 C71 . . . . 171.5(6) ?
O14 C65 C66 C71 . . . . -7.2(8) ?
C71 C66 C67 C68 . . . . 2.4(11) ?
C65 C66 C67 C68 . . . . -178.8(7) ?
C66 C67 C68 C69 . . . . 0.3(14) ?
C67 C68 C69 C70 . . . . -5.1(16) ?
C68 C69 C70 C71 . . . . 7.0(16) ?
C69 C70 C71 C66 . . . . -4.1(13) ?
C67 C66 C71 C70 . . . . -0.4(10) ?
C65 C66 C71 C70 . . . . -179.2(7) ?
C63 O19 C72 O20 . . . . 0.4(7) ?
C63 O19 C72 C73 . . . . 178.3(4) ?
O20 C72 C73 C74 . . . . 3.3(7) ?
O19 C72 C73 C74 . . . . -174.6(3) ?
O20 C72 C73 C78 . . . . -179.2(4) ?
O19 C72 C73 C78 . . . . 2.9(6) ?
C78 C73 C74 C75 . . . . 0.0 ?
C72 C73 C74 C75 . . . . 177.6(4) ?
C73 C74 C75 C76 . . . . 0.0 ?
C74 C75 C76 C77 . . . . 0.0 ?
C75 C76 C77 C78 . . . . 0.0 ?
C76 C77 C78 C73 . . . . 0.0 ?
C74 C73 C78 C77 . . . . 0.0 ?
C72 C73 C78 C77 . . . . -177.5(4) ?
